data_7209693
loop_
_publ_author_name
'Thu\'ery, Pierre'

_publ_section_title
;
 One- to three-dimensional uranyl--organic assemblies with 3-sulfophthalic
 and 5-sulfoisophthalic acids
;
_journal_issue 13
_journal_name_full CrystEngComm
_journal_page_first 2401
_journal_paper_doi 10.1039/c3ce26996e
_journal_volume 15
_journal_year 2013
_chemical_formula_sum 'C40 H44 N14 Ni2 O34 S2 U2'
_chemical_formula_weight 1922.49
_space_group_IT_number 2
_symmetry_cell_setting triclinic
_symmetry_space_group_name_Hall '-P 1'
_symmetry_space_group_name_H-M 'P -1'
_atom_sites_solution_hydrogens geom
_atom_sites_solution_primary direct
_atom_sites_solution_secondary difmap
_audit_creation_method SHELXL-97
_cell_angle_alpha 70.785(3)
_cell_angle_beta 77.639(3)
_cell_angle_gamma 71.479(2)
_cell_formula_units_Z 1
_cell_length_a 9.8594(5)
_cell_length_b 11.6695(7)
_cell_length_c 14.3340(7)
_cell_measurement_reflns_used 86462
_cell_measurement_temperature 150(2)
_cell_measurement_theta_max 30.51
_cell_measurement_theta_min 2.08
_cell_volume 1465.57(14)
_computing_cell_refinement 'HKL2000 (Otwinowski & Minor, 1997)'
_computing_data_collection 'COLLECT (Nonius, 1998)'
_computing_data_reduction 'HKL2000 (Otwinowski & Minor, 1997)'
_computing_molecular_graphics 'SHELXTL (Sheldrick, 2008)'
_computing_publication_material 'SHELXTL (Sheldrick, 2008); PLATON (Spek, 2003)'
_computing_structure_refinement 'SHELXL-97 (Sheldrick, 2008)'
_computing_structure_solution 'SHELXS-97 (Sheldrick, 2008)'
_diffrn_ambient_temperature 150(2)
_diffrn_measured_fraction_theta_full 1.000
_diffrn_measured_fraction_theta_max 1.000
_diffrn_measurement_device_type 'Nonius Kappa-CCD area-detector diffractometer'
_diffrn_measurement_method 'two \f and 12 \w scans with 2\% steps (767 frames)'
_diffrn_radiation_monochromator graphite
_diffrn_radiation_source 'fine-focus sealed tube'
_diffrn_radiation_type MoK\a
_diffrn_radiation_wavelength 0.71073
_diffrn_reflns_av_R_equivalents 0.0563
_diffrn_reflns_av_sigmaI/netI 0.0644
_diffrn_reflns_limit_h_max 14
_diffrn_reflns_limit_h_min -14
_diffrn_reflns_limit_k_max 16
_diffrn_reflns_limit_k_min -16
_diffrn_reflns_limit_l_max 20
_diffrn_reflns_limit_l_min -20
_diffrn_reflns_number 86462
_diffrn_reflns_theta_full 30.51
_diffrn_reflns_theta_max 30.51
_diffrn_reflns_theta_min 2.08
_diffrn_standards_decay_% 0
_diffrn_standards_interval_time 0
_diffrn_standards_number 0
_exptl_absorpt_coefficient_mu 6.323
_exptl_absorpt_correction_T_max 0.440
_exptl_absorpt_correction_T_min 0.314
_exptl_absorpt_correction_type multi-scan
_exptl_absorpt_process_details 'SCALEPACK (Otwinowski & Minor, 1997)'
_exptl_crystal_colour 'translucent light yellow'
_exptl_crystal_density_diffrn 2.178
_exptl_crystal_density_method 'not measured'
_exptl_crystal_description parallelepiped
_exptl_crystal_F_000 926
_exptl_crystal_size_max 0.17
_exptl_crystal_size_mid 0.15
_exptl_crystal_size_min 0.13
_refine_diff_density_max 0.728
_refine_diff_density_min -1.956
_refine_diff_density_rms 0.158
_refine_ls_extinction_method none
_refine_ls_goodness_of_fit_ref 1.023
_refine_ls_hydrogen_treatment constr
_refine_ls_matrix_type full
_refine_ls_number_parameters 424
_refine_ls_number_reflns 8930
_refine_ls_number_restraints 0
_refine_ls_restrained_S_all 1.023
_refine_ls_R_factor_all 0.0395
_refine_ls_R_factor_gt 0.0302
_refine_ls_shift/su_max 0.001
_refine_ls_shift/su_mean 0.000
_refine_ls_structure_factor_coef Fsqd
_refine_ls_weighting_details 'calc w=1/[\s^2^(Fo^2^)+(0.0222P)^2^+0.2525P] where P=(Fo^2^+2Fc^2^)/3'
_refine_ls_weighting_scheme calc
_refine_ls_wR_factor_gt 0.0641
_refine_ls_wR_factor_ref 0.0661
_reflns_number_gt 7782
_reflns_number_total 8930
_reflns_threshold_expression >2sigma(I)
_cod_data_source_file c3ce26996e.txt
_cod_data_source_block 2
_cod_database_code 7209693

loop_
_symmetry_equiv_pos_as_xyz
'x, y, z'
'-x, -y, -z'

loop_
_atom_site_label
_atom_site_type_symbol
_atom_site_fract_x
_atom_site_fract_y
_atom_site_fract_z
_atom_site_U_iso_or_equiv
_atom_site_adp_type
_atom_site_occupancy
_atom_site_symmetry_multiplicity
_atom_site_calc_flag
_atom_site_refinement_flags
U U 0.254032(11) 0.322265(11) 0.443236(8) 0.02401(4) Uani 1 1 d .
Ni Ni 0.94536(4) 0.26715(4) 1.10855(3) 0.02577(9) Uani 1 1 d .
S1 S 0.68193(8) 0.19153(7) 0.88397(5) 0.02533(16) Uani 1 1 d .
O1 O 0.3497(2) 0.1656(2) 0.44234(17) 0.0308(5) Uani 1 1 d .
O2 O 0.1610(2) 0.4791(2) 0.44170(18) 0.0331(5) Uani 1 1 d .
O3 O 0.4839(2) 0.3535(2) 0.45194(16) 0.0301(5) Uani 1 1 d .
O4 O 0.3546(2) 0.2912(3) 0.59467(17) 0.0370(6) Uani 1 1 d .
O5 O 1.0982(2) 0.2439(2) 0.59131(16) 0.0301(5) Uani 1 1 d .
O6 O 1.0166(2) 0.2880(2) 0.44872(15) 0.0272(5) Uani 1 1 d .
O7 O 0.7525(3) 0.2720(2) 0.90221(17) 0.0357(5) Uani 1 1 d .
O8 O 0.7538(3) 0.0576(2) 0.91788(17) 0.0366(6) Uani 1 1 d .
O9 O 0.5285(2) 0.2179(2) 0.92130(16) 0.0313(5) Uani 1 1 d .
O10 O 0.1845(2) 0.3621(2) 0.27484(17) 0.0331(5) Uani 1 1 d .
O11 O 0.3835(3) 0.4038(2) 0.27136(16) 0.0356(6) Uani 1 1 d .
O12 O 0.2991(3) 0.4415(2) 0.13212(17) 0.0434(6) Uani 1 1 d .
O13 O 0.7402(2) 0.3246(2) 1.07449(16) 0.0302(5) Uani 1 1 d .
H13A H 0.7180 0.3168 1.0279 0.036 Uiso 1 1 d R
H13B H 0.6793 0.3969 1.0765 0.036 Uiso 1 1 d R
O14 O 0.9660(2) 0.1007(2) 1.07470(17) 0.0321(5) Uani 1 1 d .
H14A H 1.0588 0.0408 1.0688 0.039 Uiso 1 1 d R
H14B H 0.9050 0.0567 1.1256 0.039 Uiso 1 1 d R
O15 O 1.1835(3) 0.0619(2) 0.78470(19) 0.0478(7) Uani 1 1 d .
H15A H 1.1920 0.1008 0.7175 0.057 Uiso 1 1 d R
H15B H 1.2454 0.1017 0.8015 0.057 Uiso 1 1 d R
O16 O 0.6661(3) -0.1012(2) 1.09706(18) 0.0426(6) Uani 1 1 d .
H16A H 0.6993 -0.0606 1.0396 0.051 Uiso 1 1 d R
H16B H 0.5909 -0.1270 1.0938 0.051 Uiso 1 1 d R
O17 O 0.3999(3) 0.4798(2) 0.8561(2) 0.0443(7) Uani 1 1 d .
H17A H 0.4302 0.3935 0.8865 0.053 Uiso 1 1 d R
H17B H 0.4848 0.4962 0.8232 0.053 Uiso 1 1 d R
N1 N 0.2889(3) 0.4040(3) 0.2223(2) 0.0331(6) Uani 1 1 d .
N2 N 0.8787(3) 0.1853(2) 1.2535(2) 0.0280(6) Uani 1 1 d .
N3 N 1.1427(3) 0.1862(2) 1.16263(19) 0.0272(6) Uani 1 1 d .
N4 N 1.2461(3) 0.0479(3) 1.3084(2) 0.0315(6) Uani 1 1 d .
N5 N 0.9716(3) 0.0339(3) 1.3982(2) 0.0330(7) Uani 1 1 d .
N6 N 0.9358(3) 0.4415(2) 1.12823(19) 0.0258(5) Uani 1 1 d .
N7 N 0.9817(3) 0.6388(2) 1.03554(19) 0.0264(6) Uani 1 1 d .
C1 C 0.4712(3) 0.3135(3) 0.5459(2) 0.0284(7) Uani 1 1 d .
C2 C 0.9959(3) 0.2615(3) 0.5428(2) 0.0268(7) Uani 1 1 d .
C3 C 0.5959(3) 0.2874(3) 0.5995(2) 0.0248(6) Uani 1 1 d .
C4 C 0.7324(3) 0.2872(3) 0.5470(2) 0.0261(6) Uani 1 1 d .
H4 H 0.7449 0.3070 0.4779 0.031 Uiso 1 1 calc R
C5 C 0.8502(3) 0.2572(3) 0.5978(2) 0.0250(6) Uani 1 1 d .
C6 C 0.8323(3) 0.2272(3) 0.7007(2) 0.0254(6) Uani 1 1 d .
H6 H 0.9111 0.2063 0.7347 0.030 Uiso 1 1 calc R
C7 C 0.6956(3) 0.2282(3) 0.7531(2) 0.0235(6) Uani 1 1 d .
C8 C 0.5779(3) 0.2571(3) 0.7034(2) 0.0269(7) Uani 1 1 d .
H8 H 0.4873 0.2563 0.7389 0.032 Uiso 1 1 calc R
C9 C 0.9871(3) 0.1090(3) 1.3069(2) 0.0283(7) Uani 1 1 d .
C10 C 0.7446(4) 0.1852(3) 1.2957(3) 0.0336(8) Uani 1 1 d .
H10 H 0.6676 0.2368 1.2608 0.040 Uiso 1 1 calc R
C11 C 0.7182(4) 0.1091(3) 1.3912(3) 0.0340(8) Uani 1 1 d .
H11 H 0.6250 0.1079 1.4211 0.041 Uiso 1 1 calc R
C12 C 0.8358(3) 0.0357(3) 1.4396(2) 0.0305(7) Uani 1 1 d .
H12 H 0.8207 -0.0151 1.5041 0.037 Uiso 1 1 calc R
C13 C 1.1362(3) 0.1130(3) 1.2570(2) 0.0287(7) Uani 1 1 d .
C14 C 1.2759(4) 0.1938(3) 1.1165(2) 0.0325(7) Uani 1 1 d .
H14 H 1.2861 0.2433 1.0510 0.039 Uiso 1 1 calc R
C15 C 1.3955(4) 0.1306(3) 1.1641(3) 0.0324(7) Uani 1 1 d .
H15 H 1.4868 0.1367 1.1325 0.039 Uiso 1 1 calc R
C16 C 1.3759(4) 0.0571(3) 1.2611(3) 0.0344(8) Uani 1 1 d .
H16 H 1.4562 0.0124 1.2946 0.041 Uiso 1 1 calc R
C17 C 0.9772(3) 0.5219(3) 1.0453(2) 0.0248(6) Uani 1 1 d .
C18 C 0.8977(4) 0.4825(3) 1.2106(2) 0.0318(7) Uani 1 1 d .
H18 H 0.8675 0.4297 1.2705 0.038 Uiso 1 1 calc R
C19 C 0.9022(4) 0.5991(3) 1.2087(2) 0.0327(8) Uani 1 1 d .
H19 H 0.8766 0.6253 1.2662 0.039 Uiso 1 1 calc R
C20 C 0.9459(3) 0.6770(3) 1.1188(2) 0.0319(7) Uani 1 1 d .
H20 H 0.9505 0.7565 1.1158 0.038 Uiso 1 1 calc R

loop_
_atom_site_aniso_label
_atom_site_aniso_U_11
_atom_site_aniso_U_22
_atom_site_aniso_U_33
_atom_site_aniso_U_23
_atom_site_aniso_U_13
_atom_site_aniso_U_12
U 0.01813(6) 0.03084(7) 0.02487(6) -0.00932(5) -0.00062(4) -0.00879(4)
Ni 0.0256(2) 0.0252(2) 0.02778(19) -0.00852(16) -0.00296(15) -0.00759(16)
S1 0.0241(4) 0.0295(4) 0.0238(3) -0.0088(3) -0.0014(3) -0.0087(3)
O1 0.0231(11) 0.0309(12) 0.0365(12) -0.0095(10) 0.0000(9) -0.0070(9)
O2 0.0271(12) 0.0328(12) 0.0422(13) -0.0165(11) -0.0019(10) -0.0069(10)
O3 0.0234(11) 0.0444(14) 0.0264(11) -0.0099(10) -0.0024(9) -0.0151(10)
O4 0.0235(11) 0.0600(16) 0.0306(12) -0.0129(11) 0.0011(9) -0.0181(11)
O5 0.0186(10) 0.0449(14) 0.0276(11) -0.0078(10) -0.0017(8) -0.0127(10)
O6 0.0212(10) 0.0396(12) 0.0260(10) -0.0124(9) -0.0004(8) -0.0133(9)
O7 0.0389(14) 0.0473(14) 0.0323(12) -0.0162(11) -0.0020(10) -0.0233(11)
O8 0.0378(13) 0.0299(12) 0.0327(12) -0.0049(10) -0.0009(10) -0.0030(10)
O9 0.0249(11) 0.0382(13) 0.0303(11) -0.0118(10) 0.0019(9) -0.0089(10)
O10 0.0294(12) 0.0415(13) 0.0304(11) -0.0092(10) -0.0035(9) -0.0133(10)
O11 0.0342(13) 0.0495(15) 0.0261(11) -0.0069(10) -0.0009(10) -0.0210(11)
O12 0.0600(17) 0.0462(15) 0.0269(12) -0.0033(11) -0.0059(11) -0.0251(13)
O13 0.0292(12) 0.0337(12) 0.0292(11) -0.0130(10) -0.0058(9) -0.0049(10)
O14 0.0293(12) 0.0280(12) 0.0421(13) -0.0144(10) -0.0052(10) -0.0065(9)
O15 0.0635(18) 0.0468(16) 0.0425(14) -0.0052(12) -0.0119(13) -0.0315(14)
O16 0.0415(15) 0.0549(16) 0.0365(13) -0.0036(12) -0.0081(11) -0.0272(13)
O17 0.0347(14) 0.0371(14) 0.0575(16) -0.0180(13) 0.0041(12) -0.0065(11)
N1 0.0378(16) 0.0293(14) 0.0319(14) -0.0066(12) -0.0052(12) -0.0100(12)
N2 0.0291(14) 0.0277(13) 0.0285(13) -0.0071(11) -0.0029(11) -0.0106(11)
N3 0.0275(13) 0.0267(13) 0.0301(13) -0.0105(11) -0.0005(11) -0.0102(11)
N4 0.0286(14) 0.0307(14) 0.0346(14) -0.0093(12) -0.0036(11) -0.0072(11)
N5 0.0352(16) 0.0313(15) 0.0309(14) -0.0034(12) -0.0039(12) -0.0123(12)
N6 0.0251(13) 0.0281(13) 0.0266(13) -0.0091(11) -0.0026(10) -0.0092(11)
N7 0.0258(13) 0.0252(13) 0.0312(13) -0.0121(11) -0.0019(10) -0.0075(10)
C1 0.0221(15) 0.0383(18) 0.0290(15) -0.0122(14) -0.0032(12) -0.0108(13)
C2 0.0218(14) 0.0284(16) 0.0306(15) -0.0102(13) 0.0002(12) -0.0074(12)
C3 0.0185(14) 0.0340(16) 0.0269(14) -0.0122(13) -0.0008(11) -0.0114(12)
C4 0.0247(15) 0.0305(16) 0.0247(14) -0.0080(13) -0.0001(12) -0.0112(12)
C5 0.0226(14) 0.0268(15) 0.0283(15) -0.0100(12) -0.0003(12) -0.0096(12)
C6 0.0185(14) 0.0291(16) 0.0302(15) -0.0091(13) -0.0025(11) -0.0082(12)
C7 0.0232(14) 0.0271(15) 0.0228(13) -0.0085(12) -0.0019(11) -0.0095(12)
C8 0.0230(15) 0.0292(16) 0.0292(15) -0.0085(13) 0.0010(12) -0.0102(12)
C9 0.0312(16) 0.0270(16) 0.0294(15) -0.0092(13) -0.0028(13) -0.0108(13)
C10 0.0263(16) 0.0352(18) 0.0369(17) -0.0112(15) -0.0025(13) -0.0050(14)
C11 0.0283(17) 0.0348(18) 0.0381(18) -0.0127(15) 0.0043(14) -0.0105(14)
C12 0.0295(17) 0.0319(17) 0.0305(16) -0.0062(14) 0.0037(13) -0.0163(14)
C13 0.0295(16) 0.0279(16) 0.0310(16) -0.0130(13) 0.0009(13) -0.0089(13)
C14 0.0307(17) 0.0391(19) 0.0300(16) -0.0141(14) 0.0030(13) -0.0122(14)
C15 0.0262(16) 0.0366(18) 0.0380(18) -0.0174(15) 0.0040(13) -0.0112(14)
C16 0.0266(16) 0.0369(18) 0.0420(19) -0.0162(15) -0.0032(14) -0.0069(14)
C17 0.0206(14) 0.0284(15) 0.0278(15) -0.0111(12) -0.0032(11) -0.0064(12)
C18 0.0341(18) 0.0346(18) 0.0280(15) -0.0112(14) -0.0015(13) -0.0100(14)
C19 0.0352(18) 0.0347(18) 0.0295(16) -0.0151(14) -0.0003(13) -0.0073(14)
C20 0.0298(17) 0.0274(16) 0.0397(18) -0.0156(14) -0.0023(14) -0.0044(13)

loop_
_atom_type_symbol
_atom_type_description
_atom_type_scat_dispersion_real
_atom_type_scat_dispersion_imag
_atom_type_scat_source
C C 0.0033 0.0016 'International Tables Vol C Tables 4.2.6.8 and 6.1.1.4'
H H 0.0000 0.0000 'International Tables Vol C Tables 4.2.6.8 and 6.1.1.4'
N N 0.0061 0.0033 'International Tables Vol C Tables 4.2.6.8 and 6.1.1.4'
O O 0.0106 0.0060 'International Tables Vol C Tables 4.2.6.8 and 6.1.1.4'
S S 0.1246 0.1234 'International Tables Vol C Tables 4.2.6.8 and 6.1.1.4'
Ni Ni 0.3393 1.1124 'International Tables Vol C Tables 4.2.6.8 and 6.1.1.4'
U U -9.6767 9.6646 'International Tables Vol C Tables 4.2.6.8 and 6.1.1.4'

loop_
_geom_angle_atom_site_label_1
_geom_angle_atom_site_label_2
_geom_angle_atom_site_label_3
_geom_angle
_geom_angle_site_symmetry_1
_geom_angle_site_symmetry_3
O2 U O1 178.80(10) . .
O2 U O5 90.85(9) . 1_455
O1 U O5 90.35(9) . 1_455
O2 U O3 92.20(10) . .
O1 U O3 87.28(10) . .
O5 U O3 122.38(8) 1_455 .
O2 U O4 90.77(10) . .
O1 U O4 89.79(10) . .
O5 U O4 69.02(8) 1_455 .
O3 U O4 53.42(7) . .
O2 U O6 87.19(10) . 1_455
O1 U O6 93.41(9) . 1_455
O5 U O6 53.20(7) 1_455 1_455
O3 U O6 175.50(6) . 1_455
O4 U O6 122.12(7) . 1_455
O2 U O10 89.77(10) . .
O1 U O10 89.52(9) . .
O5 U O10 119.36(8) 1_455 .
O3 U O10 118.18(7) . .
O4 U O10 171.60(7) . .
O6 U O10 66.28(7) 1_455 .
O2 U O11 89.02(9) . .
O1 U O11 89.78(9) . .
O5 U O11 169.80(8) 1_455 .
O3 U O11 67.81(8) . .
O4 U O11 121.17(8) . .
O6 U O11 116.62(8) 1_455 .
O10 U O11 50.45(8) . .
O13 Ni N2 90.97(10) . .
O13 Ni N3 170.54(10) . .
N2 Ni N3 80.36(11) . .
O13 Ni N7 91.00(10) . 2_767
N2 Ni N7 175.29(12) . 2_767
N3 Ni N7 97.93(10) . 2_767
O13 Ni O14 87.20(9) . .
N2 Ni O14 89.44(10) . .
N3 Ni O14 88.93(10) . .
N7 Ni O14 94.92(10) 2_767 .
O13 Ni N6 93.83(10) . .
N2 Ni N6 96.28(10) . .
N3 Ni N6 90.89(11) . .
N7 Ni N6 79.33(10) 2_767 .
O14 Ni N6 174.17(10) . .
O7 S1 O8 113.91(16) . .
O7 S1 O9 112.85(14) . .
O8 S1 O9 111.32(15) . .
O7 S1 C7 105.32(15) . .
O8 S1 C7 105.62(14) . .
O9 S1 C7 107.13(14) . .
C1 O3 U 92.86(19) . .
C1 O4 U 92.44(19) . .
C2 O5 U 93.74(18) . 1_655
C2 O6 U 91.81(19) . 1_655
N1 O10 U 98.33(19) . .
N1 O11 U 95.95(18) . .
Ni O13 H13A 124.3 . .
Ni O13 H13B 125.1 . .
H13A O13 H13B 99.1 . .
Ni O14 H14A 121.0 . .
Ni O14 H14B 106.4 . .
H14A O14 H14B 106.9 . .
H15A O15 H15B 96.6 . .
H16A O16 H16B 111.9 . .
H17A O17 H17B 101.3 . .
O12 N1 O10 122.8(3) . .
O12 N1 O11 122.1(3) . .
O10 N1 O11 115.2(3) . .
C10 N2 C9 117.5(3) . .
C10 N2 Ni 127.8(2) . .
C9 N2 Ni 114.0(2) . .
C13 N3 C14 116.0(3) . .
C13 N3 Ni 114.2(2) . .
C14 N3 Ni 129.8(2) . .
C13 N4 C16 116.0(3) . .
C9 N5 C12 116.1(3) . .
C17 N6 C18 115.7(3) . .
C17 N6 Ni 113.3(2) . .
C18 N6 Ni 130.9(2) . .
C17 N7 C20 116.8(3) . .
C17 N7 Ni 113.7(2) . 2_767
C20 N7 Ni 129.3(2) . 2_767
O3 C1 O4 120.6(3) . .
O3 C1 C3 119.8(3) . .
O4 C1 C3 119.5(3) . .
O6 C2 O5 120.1(3) . .
O6 C2 C5 120.8(3) . .
O5 C2 C5 119.0(3) . .
C4 C3 C8 119.7(3) . .
C4 C3 C1 120.2(3) . .
C8 C3 C1 120.0(3) . .
C5 C4 C3 120.1(3) . .
C5 C4 H4 120.0 . .
C3 C4 H4 120.0 . .
C6 C5 C4 120.1(3) . .
C6 C5 C2 119.0(3) . .
C4 C5 C2 120.9(3) . .
C5 C6 C7 119.7(3) . .
C5 C6 H6 120.1 . .
C7 C6 H6 120.1 . .
C8 C7 C6 120.6(3) . .
C8 C7 S1 122.6(2) . .
C6 C7 S1 116.7(2) . .
C7 C8 C3 119.7(3) . .
C7 C8 H8 120.2 . .
C3 C8 H8 120.2 . .
N5 C9 N2 125.5(3) . .
N5 C9 C13 118.8(3) . .
N2 C9 C13 115.8(3) . .
N2 C10 C11 120.9(3) . .
N2 C10 H10 119.5 . .
C11 C10 H10 119.5 . .
C12 C11 C10 117.0(3) . .
C12 C11 H11 121.5 . .
C10 C11 H11 121.5 . .
N5 C12 C11 123.0(3) . .
N5 C12 H12 118.5 . .
C11 C12 H12 118.5 . .
N4 C13 N3 126.6(3) . .
N4 C13 C9 118.5(3) . .
N3 C13 C9 114.9(3) . .
N3 C14 C15 121.4(3) . .
N3 C14 H14 119.3 . .
C15 C14 H14 119.3 . .
C14 C15 C16 117.5(3) . .
C14 C15 H15 121.3 . .
C16 C15 H15 121.3 . .
N4 C16 C15 122.4(3) . .
N4 C16 H16 118.8 . .
C15 C16 H16 118.8 . .
N6 C17 N7 126.4(3) . .
N6 C17 C17 116.8(4) . 2_767
N7 C17 C17 116.8(3) . 2_767
N6 C18 C19 122.2(3) . .
N6 C18 H18 118.9 . .
C19 C18 H18 118.9 . .
C18 C19 C20 118.2(3) . .
C18 C19 H19 120.9 . .
C20 C19 H19 120.9 . .
N7 C20 C19 120.6(3) . .
N7 C20 H20 119.7 . .
C19 C20 H20 119.7 . .

loop_
_geom_bond_atom_site_label_1
_geom_bond_atom_site_label_2
_geom_bond_distance
_geom_bond_site_symmetry_2
U O2 1.762(2) .
U O1 1.774(2) .
U O5 2.433(2) 1_455
U O3 2.442(2) .
U O4 2.450(2) .
U O6 2.478(2) 1_455
U O10 2.506(2) .
U O11 2.547(2) .
Ni O13 2.031(2) .
Ni N2 2.041(3) .
Ni N3 2.067(3) .
Ni N7 2.088(3) 2_767
Ni O14 2.092(2) .
Ni N6 2.115(3) .
S1 O7 1.445(3) .
S1 O8 1.458(2) .
S1 O9 1.462(2) .
S1 C7 1.767(3) .
O3 C1 1.264(4) .
O4 C1 1.266(4) .
O5 C2 1.272(4) .
O5 U 2.433(2) 1_655
O6 C2 1.266(4) .
O6 U 2.478(2) 1_655
O10 N1 1.268(4) .
O11 N1 1.282(4) .
O12 N1 1.214(3) .
O13 H13A 0.7856 .
O13 H13B 0.8718 .
O14 H14A 0.9653 .
O14 H14B 0.9585 .
O15 H15A 0.9178 .
O15 H15B 0.9812 .
O16 H16A 0.8581 .
O16 H16B 0.8988 .
O17 H17A 0.9322 .
O17 H17B 0.9119 .
N2 C10 1.331(4) .
N2 C9 1.349(4) .
N3 C13 1.341(4) .
N3 C14 1.355(4) .
N4 C13 1.321(4) .
N4 C16 1.333(4) .
N5 C9 1.321(4) .
N5 C12 1.340(4) .
N6 C17 1.328(4) .
N6 C18 1.354(4) .
N7 C17 1.339(4) .
N7 C20 1.348(4) .
N7 Ni 2.088(3) 2_767
C1 C3 1.486(4) .
C2 C5 1.491(4) .
C3 C4 1.395(4) .
C3 C8 1.397(4) .
C4 C5 1.392(4) .
C4 H4 0.9300 .
C5 C6 1.383(4) .
C6 C7 1.393(4) .
C6 H6 0.9300 .
C7 C8 1.384(4) .
C8 H8 0.9300 .
C9 C13 1.499(4) .
C10 C11 1.387(5) .
C10 H10 0.9300 .
C11 C12 1.372(5) .
C11 H11 0.9300 .
C12 H12 0.9300 .
C14 C15 1.363(5) .
C14 H14 0.9300 .
C15 C16 1.383(5) .
C15 H15 0.9300 .
C16 H16 0.9300 .
C17 C17 1.481(6) 2_767
C18 C19 1.365(5) .
C18 H18 0.9300 .
C19 C20 1.382(5) .
C19 H19 0.9300 .
C20 H20 0.9300 .

loop_
_geom_hbond_atom_site_label_D
_geom_hbond_atom_site_label_H
_geom_hbond_atom_site_label_A
_geom_hbond_distance_DH
_geom_hbond_distance_HA
_geom_hbond_distance_DA
_geom_hbond_angle_DHA
_geom_hbond_site_symmetry_A
O13 H13A O7 0.79 1.97 2.705(3) 155.4 .
O13 H13B O17 0.87 1.87 2.648(3) 147.9 2_667
O14 H14A O8 0.97 1.85 2.795(3) 164.9 2_757
O14 H14B O15 0.96 1.86 2.797(4) 166.2 2_757
O15 H15A O5 0.92 2.16 2.981(3) 148.6 .
O15 H15B O16 0.98 1.85 2.702(4) 144.0 2_757
O16 H16A O8 0.86 1.93 2.777(3) 169.6 .
O16 H16B O9 0.90 1.90 2.777(4) 164.7 2_657
O17 H17A O9 0.93 1.91 2.826(3) 165.8 .
O17 H17B O11 0.91 2.01 2.877(4) 157.5 2_666
